data_7029153
loop_
_publ_author_name
'Wang, Shu-Ju'
'Tian, Yan-Wen'
'You, Li-Xin'
'Ding, Fu'
'Meert, Katrien W.'
'Poelman, Dirk'
'Smet, Philippe F.'
'Ren, Bao-Yi'
'Sun, Ya-Guang'

_publ_section_title
;
 Solvent-regulated assemblies of 1D lanthanide coordination polymers with
 the tricarboxylate ligand.
;
_journal_issue 9
_journal_name_full 'Dalton transactions (Cambridge, England : 2003)'
_journal_page_first 3462
_journal_page_last 3470
_journal_paper_doi 10.1039/c3dt52839a
_journal_volume 43
_journal_year 2014
_chemical_formula_sum 'C18 H22 Eu N O11'
_chemical_formula_weight 580.33
_chemical_name_systematic
; 
 ? 
;
_space_group_IT_number 14
_symmetry_cell_setting monoclinic
_symmetry_space_group_name_Hall '-P 2ybc'
_symmetry_space_group_name_H-M 'P 1 21/c 1'
_atom_sites_solution_hydrogens geom
_atom_sites_solution_primary direct
_atom_sites_solution_secondary difmap
_audit_creation_method SHELXL-97
_cell_angle_alpha 90.00
_cell_angle_beta 116.27(2)
_cell_angle_gamma 90.00
_cell_formula_units_Z 4
_cell_length_a 13.694(3)
_cell_length_b 7.5770(15)
_cell_length_c 21.438(7)
_cell_measurement_reflns_used 3501
_cell_measurement_temperature 293(2)
_cell_measurement_theta_max 25.01
_cell_measurement_theta_min 3.05
_cell_volume 1994.7(9)
_computing_cell_refinement 'Bruker XSCANS'
_computing_data_collection 'Bruker XSCANS'
_computing_data_reduction 'Bruker SHELXTL'
_computing_molecular_graphics 'Bruker SHELXTL'
_computing_publication_material 'Bruker SHELXTL'
_computing_structure_refinement 'SHELXL-97 (Sheldrick, 1997)'
_computing_structure_solution 'SHELXS-97 (Sheldrick, 1990)'
_diffrn_ambient_temperature 293(2)
_diffrn_detector_area_resol_mean 0
_diffrn_measured_fraction_theta_full 0.998
_diffrn_measured_fraction_theta_max 0.998
_diffrn_measurement_device_type 'Bruker P4'
_diffrn_measurement_method '\w scans'
_diffrn_radiation_monochromator graphite
_diffrn_radiation_source 'fine-focus sealed tube'
_diffrn_radiation_type MoK\a
_diffrn_radiation_wavelength 0.71073
_diffrn_reflns_av_R_equivalents 0.0710
_diffrn_reflns_av_unetI/netI 0.0497
_diffrn_reflns_limit_h_max 16
_diffrn_reflns_limit_h_min -16
_diffrn_reflns_limit_k_max 9
_diffrn_reflns_limit_k_min -9
_diffrn_reflns_limit_l_max 25
_diffrn_reflns_limit_l_min -25
_diffrn_reflns_number 14692
_diffrn_reflns_theta_full 25.01
_diffrn_reflns_theta_max 25.01
_diffrn_reflns_theta_min 3.05
_diffrn_standards_decay_% 0
_diffrn_standards_interval_count 0
_diffrn_standards_interval_time 0
_diffrn_standards_number 0
_exptl_absorpt_coefficient_mu 3.208
_exptl_absorpt_correction_T_max 0.5663
_exptl_absorpt_correction_T_min 0.3602
_exptl_absorpt_correction_type multi-scan
_exptl_absorpt_process_details SADABS
_exptl_crystal_colour 0
_exptl_crystal_density_diffrn 1.932
_exptl_crystal_density_method 'not measured'
_exptl_crystal_description 0
_exptl_crystal_F_000 1152
_exptl_crystal_size_max 0.40
_exptl_crystal_size_mid 0.20
_exptl_crystal_size_min 0.20
_refine_diff_density_max 1.410
_refine_diff_density_min -0.894
_refine_diff_density_rms 0.143
_refine_ls_extinction_method none
_refine_ls_goodness_of_fit_ref 1.112
_refine_ls_hydrogen_treatment none
_refine_ls_matrix_type full
_refine_ls_number_parameters 297
_refine_ls_number_reflns 3501
_refine_ls_number_restraints 7
_refine_ls_restrained_S_all 1.111
_refine_ls_R_factor_all 0.0456
_refine_ls_R_factor_gt 0.0380
_refine_ls_shift/su_max 0.004
_refine_ls_shift/su_mean 0.000
_refine_ls_structure_factor_coef Fsqd
_refine_ls_weighting_details 'calc w=1/[\s^2^(Fo^2^)+(0.0434P)^2^+2.2708P] where P=(Fo^2^+2Fc^2^)/3'
_refine_ls_weighting_scheme calc
_refine_ls_wR_factor_gt 0.0920
_refine_ls_wR_factor_ref 0.0972
_reflns_number_gt 3050
_reflns_number_total 3501
_reflns_threshold_expression >2sigma(I)
_cod_data_source_file c3dt52839a.txt
_cod_data_source_block shelxl
_cod_depositor_comments
;
The following automatic conversions were performed:

'_symmetry_cell_setting' value 'Monoclinic' changed to 'monoclinic'
according to
/usr/data/users/saulius/automatic-downloads/current/RSC/lib/dictionaries/cif_core.dic
dictionary named 'cif_core.dic' version 2.4.2 from
2011-04-26.

'_exptl_absorpt_correction_type' value 'MULTI-SCAN'
changed to 'multi-scan' according to
/usr/data/users/saulius/automatic-downloads/current/RSC/lib/dictionaries/cif_core.dic
dictionary named 'cif_core.dic' version 2.4.2 from 2011-04-26.

Automatic conversion script
Id: cif_fix_values 2281 2013-09-26 08:29:07Z andrius 
;
_cod_original_sg_symbol_H-M P21/c
_cod_database_code 7029153

loop_
_symmetry_equiv_pos_as_xyz
'x, y, z'
'-x, y+1/2, -z+1/2'
'-x, -y, -z'
'x, -y-1/2, z-1/2'

loop_
_atom_site_label
_atom_site_type_symbol
_atom_site_fract_x
_atom_site_fract_y
_atom_site_fract_z
_atom_site_U_iso_or_equiv
_atom_site_adp_type
_atom_site_occupancy
_atom_site_symmetry_multiplicity
_atom_site_calc_flag
_atom_site_refinement_flags
Eu1 Eu 0.14146(2) 0.73134(3) -0.112291(13) 0.01977(12) Uani 1 1 d .
O1 O 0.1188(3) 0.5380(5) -0.0264(2) 0.0261(9) Uani 1 1 d .
O2 O 0.2865(3) 0.5962(6) -0.0073(2) 0.0353(10) Uani 1 1 d .
O3 O 0.0441(3) 0.2984(7) 0.1620(2) 0.0430(12) Uani 1 1 d .
O4 O 0.1794(4) 0.2597(6) 0.2664(2) 0.0470(13) Uani 1 1 d .
O5 O 0.7697(4) 0.2849(6) 0.1846(2) 0.0355(10) Uani 1 1 d .
O6 O 0.8965(3) 0.2837(6) 0.2943(3) 0.0404(11) Uani 1 1 d .
O7 O 0.2875(4) 0.9413(6) -0.0619(2) 0.0485(13) Uani 1 1 d .
O8 O 0.0741(4) 1.0005(6) -0.1783(2) 0.0408(11) Uani 1 1 d D
H8B H 0.0573 1.0019 -0.2215 0.049 Uiso 1 1 d RD
O9 O 0.1022(5) 0.4403(6) -0.1640(3) 0.0517(14) Uani 1 1 d D
O10 O 0.0983(4) 0.9017(6) -0.0314(2) 0.0393(11) Uani 1 1 d .
H10A H 0.1162 0.8630 0.0094 0.047 Uiso 1 1 d R
H10B H 0.0653 0.9999 -0.0440 0.047 Uiso 1 1 d R
N1 N 0.3898(4) 1.1849(7) -0.0483(3) 0.0380(12) Uani 1 1 d .
C1 C 0.5269(4) 0.4057(7) 0.2467(3) 0.0220(12) Uani 1 1 d .
C2 C 0.6058(4) 0.3624(7) 0.2254(3) 0.0248(12) Uani 1 1 d .
H2 H 0.5848 0.3366 0.1788 0.030 Uiso 1 1 calc R
C3 C 0.7155(4) 0.3567(7) 0.2720(3) 0.0249(12) Uani 1 1 d .
C4 C 0.7457(5) 0.3997(8) 0.3405(3) 0.0325(14) Uani 1 1 d .
H4 H 0.8191 0.3988 0.3719 0.039 Uiso 1 1 calc R
C5 C 0.6697(5) 0.4438(9) 0.3633(3) 0.0375(15) Uani 1 1 d .
H5 H 0.6915 0.4714 0.4099 0.045 Uiso 1 1 calc R
C6 C 0.5605(4) 0.4469(8) 0.3167(3) 0.0281(13) Uani 1 1 d .
H6 H 0.5090 0.4767 0.3321 0.034 Uiso 1 1 calc R
C7 C 0.8006(5) 0.3044(8) 0.2487(3) 0.0298(13) Uani 1 1 d .
C8 C 0.4091(4) 0.4097(7) 0.1985(3) 0.0225(12) Uani 1 1 d .
C9 C 0.3700(4) 0.4692(7) 0.1307(3) 0.0248(12) Uani 1 1 d .
H9 H 0.4192 0.5098 0.1149 0.030 Uiso 1 1 calc R
C10 C 0.2592(4) 0.4702(7) 0.0853(3) 0.0246(12) Uani 1 1 d .
C11 C 0.1851(4) 0.4129(7) 0.1092(3) 0.0241(12) Uani 1 1 d .
H11 H 0.1110 0.4131 0.0794 0.029 Uiso 1 1 calc R
C12 C 0.2213(4) 0.3558(7) 0.1768(3) 0.0212(11) Uani 1 1 d .
C13 C 0.3333(4) 0.3521(7) 0.2208(3) 0.0243(12) Uani 1 1 d .
H13 H 0.3575 0.3101 0.2660 0.029 Uiso 1 1 calc R
C14 C 0.2207(4) 0.5363(7) 0.0134(3) 0.0222(12) Uani 1 1 d .
C15 C 0.1433(5) 0.2984(8) 0.2038(3) 0.0267(12) Uani 1 1 d .
C16 C 0.3201(6) 1.0636(9) -0.0861(4) 0.0473(18) Uani 1 1 d .
H16 H 0.2934 1.0703 -0.1341 0.057 Uiso 1 1 calc R
C17 C 0.4188(7) 1.3309(11) -0.0798(4) 0.061(2) Uani 1 1 d .
H17A H 0.3786 1.3235 -0.1294 0.091 Uiso 1 1 calc R
H17B H 0.4954 1.3266 -0.0669 0.091 Uiso 1 1 calc R
H17C H 0.4019 1.4398 -0.0639 0.091 Uiso 1 1 calc R
C18 C 0.4372(7) 1.1796(12) 0.0265(4) 0.057(2) Uani 1 1 d .
H18A H 0.4041 1.2684 0.0428 0.085 Uiso 1 1 calc R
H18B H 0.5140 1.2014 0.0452 0.085 Uiso 1 1 calc R
H18C H 0.4252 1.0654 0.0412 0.085 Uiso 1 1 calc R
O11 O 0.0036(4) 0.2732(5) 0.4439(2) 0.0386(11) Uani 1 1 d D
H11A H 0.0490 0.2045 0.4742 0.046 Uiso 1 1 d RD
H11B H 0.009(4) 0.251(6) 0.4066(9) 0.046 Uiso 1 1 d D
H9A H 0.123(3) 0.366(8) -0.185(3) 0.07(3) Uiso 1 1 d D
H9B H 0.042(4) 0.400(9) -0.167(5) 0.12(5) Uiso 1 1 d D
H8A H 0.022(3) 1.053(10) -0.1747(6) 0.08(3) Uiso 1 1 d D

loop_
_atom_site_aniso_label
_atom_site_aniso_U_11
_atom_site_aniso_U_22
_atom_site_aniso_U_33
_atom_site_aniso_U_23
_atom_site_aniso_U_13
_atom_site_aniso_U_12
Eu1 0.01786(17) 0.02203(18) 0.01902(18) 0.00150(10) 0.00779(12) -0.00038(10)
O1 0.022(2) 0.028(2) 0.026(2) 0.0048(17) 0.0085(17) -0.0046(16)
O2 0.023(2) 0.053(3) 0.029(2) 0.019(2) 0.0116(19) 0.0029(19)
O3 0.018(2) 0.071(3) 0.036(3) 0.015(2) 0.0089(19) -0.002(2)
O4 0.029(2) 0.082(4) 0.030(3) 0.017(2) 0.012(2) -0.006(2)
O5 0.034(2) 0.046(3) 0.035(3) -0.004(2) 0.023(2) -0.004(2)
O6 0.022(2) 0.054(3) 0.046(3) -0.003(2) 0.015(2) 0.005(2)
O7 0.046(3) 0.050(3) 0.046(3) 0.005(2) 0.017(2) -0.022(2)
O8 0.037(3) 0.037(3) 0.051(3) 0.021(2) 0.021(2) 0.013(2)
O9 0.077(4) 0.033(3) 0.072(4) -0.030(3) 0.057(3) -0.023(3)
O10 0.058(3) 0.031(2) 0.040(3) 0.005(2) 0.031(2) 0.011(2)
N1 0.036(3) 0.039(3) 0.038(3) -0.002(3) 0.015(2) -0.012(3)
C1 0.017(3) 0.020(3) 0.029(3) 0.003(2) 0.010(2) -0.001(2)
C2 0.028(3) 0.026(3) 0.024(3) -0.004(2) 0.014(2) -0.004(2)
C3 0.020(3) 0.027(3) 0.029(3) 0.004(2) 0.012(2) 0.000(2)
C4 0.021(3) 0.041(4) 0.030(3) -0.003(3) 0.007(3) 0.003(3)
C5 0.029(4) 0.054(4) 0.028(3) -0.002(3) 0.012(3) 0.004(3)
C6 0.017(3) 0.037(3) 0.027(3) -0.002(3) 0.007(2) 0.001(2)
C7 0.025(3) 0.030(3) 0.039(4) 0.000(3) 0.019(3) -0.004(3)
C8 0.019(3) 0.027(3) 0.022(3) -0.001(2) 0.010(2) -0.001(2)
C9 0.021(3) 0.023(3) 0.033(3) 0.002(2) 0.015(2) -0.003(2)
C10 0.020(3) 0.024(3) 0.026(3) 0.003(2) 0.007(2) 0.004(2)
C11 0.021(3) 0.022(3) 0.026(3) 0.000(2) 0.008(2) -0.002(2)
C12 0.017(3) 0.021(3) 0.024(3) 0.002(2) 0.008(2) 0.000(2)
C13 0.020(3) 0.031(3) 0.018(3) 0.007(2) 0.005(2) 0.006(2)
C14 0.024(3) 0.019(3) 0.024(3) 0.000(2) 0.012(2) 0.001(2)
C15 0.024(3) 0.031(3) 0.026(3) 0.001(3) 0.012(2) 0.002(3)
C16 0.049(4) 0.051(4) 0.036(4) 0.002(3) 0.014(3) -0.016(4)
C17 0.081(6) 0.053(5) 0.053(5) -0.004(4) 0.034(4) -0.036(5)
C18 0.056(5) 0.067(5) 0.041(4) -0.012(4) 0.015(4) -0.012(4)
O11 0.041(3) 0.033(3) 0.041(3) 0.003(2) 0.018(2) 0.0048(19)

loop_
_atom_type_symbol
_atom_type_description
_atom_type_scat_dispersion_real
_atom_type_scat_dispersion_imag
_atom_type_scat_source
C C 0.0033 0.0016 'International Tables Vol C Tables 4.2.6.8 and 6.1.1.4'
H H 0.0000 0.0000 'International Tables Vol C Tables 4.2.6.8 and 6.1.1.4'
Eu Eu -0.1578 3.6682 'International Tables Vol C Tables 4.2.6.8 and 6.1.1.4'
N N 0.0061 0.0033 'International Tables Vol C Tables 4.2.6.8 and 6.1.1.4'
O O 0.0106 0.0060 'International Tables Vol C Tables 4.2.6.8 and 6.1.1.4'

loop_
_geom_angle_atom_site_label_1
_geom_angle_atom_site_label_2
_geom_angle_atom_site_label_3
_geom_angle
_geom_angle_site_symmetry_1
_geom_angle_site_symmetry_3
O3 Eu1 O5 118.52(16) 3_565 3_665
O3 Eu1 O7 143.60(18) 3_565 .
O5 Eu1 O7 76.18(16) 3_665 .
O3 Eu1 O9 73.81(19) 3_565 .
O5 Eu1 O9 74.12(15) 3_665 .
O7 Eu1 O9 141.31(18) . .
O3 Eu1 O8 75.73(16) 3_565 .
O5 Eu1 O8 80.42(15) 3_665 .
O7 Eu1 O8 74.41(16) . .
O9 Eu1 O8 123.39(19) . .
O3 Eu1 O10 79.31(17) 3_565 .
O5 Eu1 O10 148.62(15) 3_665 .
O7 Eu1 O10 75.27(16) . .
O9 Eu1 O10 137.26(15) . .
O8 Eu1 O10 79.63(15) . .
O3 Eu1 O2 131.48(14) 3_565 .
O5 Eu1 O2 97.84(15) 3_665 .
O7 Eu1 O2 72.03(15) . .
O9 Eu1 O2 88.02(18) . .
O8 Eu1 O2 145.77(16) . .
O10 Eu1 O2 85.52(15) . .
O3 Eu1 O1 79.04(14) 3_565 .
O5 Eu1 O1 136.73(14) 3_665 .
O7 Eu1 O1 114.21(14) . .
O9 Eu1 O1 74.10(15) . .
O8 Eu1 O1 142.39(14) . .
O10 Eu1 O1 68.55(14) . .
O2 Eu1 O1 52.58(13) . .
C14 O1 Eu1 92.5(3) . .
C14 O2 Eu1 93.4(3) . .
C15 O3 Eu1 164.0(4) . 3_565
C7 O5 Eu1 134.8(4) . 3_665
C16 O7 Eu1 133.6(5) . .
Eu1 O8 H8B 119.8 . .
Eu1 O8 H8A 117(4) . .
H8B O8 H8A 105.1 . .
Eu1 O9 H9A 142(4) . .
Eu1 O9 H9B 112(4) . .
H9A O9 H9B 105.15(18) . .
Eu1 O10 H10A 120.0 . .
Eu1 O10 H10B 120.0 . .
H10A O10 H10B 120.0 . .
C16 N1 C18 120.9(6) . .
C16 N1 C17 121.6(6) . .
C18 N1 C17 117.5(6) . .
C2 C1 C6 118.2(5) . .
C2 C1 C8 122.9(5) . .
C6 C1 C8 118.9(5) . .
C1 C2 C3 121.6(5) . .
C1 C2 H2 119.2 . .
C3 C2 H2 119.2 . .
C4 C3 C2 118.6(5) . .
C4 C3 C7 120.2(5) . .
C2 C3 C7 121.2(5) . .
C5 C4 C3 121.3(5) . .
C5 C4 H4 119.3 . .
C3 C4 H4 119.3 . .
C4 C5 C6 119.6(6) . .
C4 C5 H5 120.2 . .
C6 C5 H5 120.2 . .
C5 C6 C1 120.6(5) . .
C5 C6 H6 119.7 . .
C1 C6 H6 119.7 . .
O6 C7 O5 124.6(5) . .
O6 C7 C3 118.1(5) . .
O5 C7 C3 117.3(5) . .
C9 C8 C13 117.6(5) . .
C9 C8 C1 122.3(5) . .
C13 C8 C1 120.1(5) . .
C8 C9 C10 122.0(5) . .
C8 C9 H9 119.0 . .
C10 C9 H9 119.0 . .
C11 C10 C9 119.2(5) . .
C11 C10 C14 120.5(5) . .
C9 C10 C14 120.3(5) . .
C12 C11 C10 120.2(5) . .
C12 C11 H11 119.9 . .
C10 C11 H11 119.9 . .
C11 C12 C13 119.5(5) . .
C11 C12 C15 121.0(5) . .
C13 C12 C15 119.5(5) . .
C8 C13 C12 121.5(5) . .
C8 C13 H13 119.3 . .
C12 C13 H13 119.3 . .
O2 C14 O1 120.4(5) . .
O2 C14 C10 120.8(5) . .
O1 C14 C10 118.7(5) . .
O4 C15 O3 124.0(5) . .
O4 C15 C12 118.6(5) . .
O3 C15 C12 117.4(5) . .
O7 C16 N1 124.4(7) . .
O7 C16 H16 117.8 . .
N1 C16 H16 117.8 . .
N1 C17 H17A 109.5 . .
N1 C17 H17B 109.5 . .
H17A C17 H17B 109.5 . .
N1 C17 H17C 109.5 . .
H17A C17 H17C 109.5 . .
H17B C17 H17C 109.5 . .
N1 C18 H18A 109.5 . .
N1 C18 H18B 109.5 . .
H18A C18 H18B 109.5 . .
N1 C18 H18C 109.5 . .
H18A C18 H18C 109.5 . .
H18B C18 H18C 109.5 . .
H11A O11 H11B 105.2 . .

loop_
_geom_bond_atom_site_label_1
_geom_bond_atom_site_label_2
_geom_bond_distance
_geom_bond_site_symmetry_2
Eu1 O3 2.291(4) 3_565
Eu1 O5 2.359(4) 3_665
Eu1 O7 2.405(4) .
Eu1 O9 2.419(4) .
Eu1 O8 2.421(4) .
Eu1 O10 2.435(4) .
Eu1 O2 2.470(4) .
Eu1 O1 2.478(4) .
O1 C14 1.273(7) .
O2 C14 1.252(6) .
O3 C15 1.252(7) .
O3 Eu1 2.291(4) 3_565
O4 C15 1.243(7) .
O5 C7 1.256(7) .
O5 Eu1 2.359(4) 3_665
O6 C7 1.252(7) .
O7 C16 1.237(8) .
O8 H8B 0.8499 .
O8 H8A 0.8500(11) .
O9 H9A 0.8500(11) .
O9 H9B 0.8500(11) .
O10 H10A 0.8501 .
O10 H10B 0.8500 .
N1 C16 1.314(8) .
N1 C18 1.438(9) .
N1 C17 1.440(8) .
C1 C2 1.384(7) .
C1 C6 1.397(8) .
C1 C8 1.482(7) .
C2 C3 1.388(8) .
C2 H2 0.9300 .
C3 C4 1.377(8) .
C3 C7 1.510(8) .
C4 C5 1.373(8) .
C4 H4 0.9300 .
C5 C6 1.383(8) .
C5 H5 0.9300 .
C6 H6 0.9300 .
C8 C9 1.384(8) .
C8 C13 1.391(7) .
C9 C10 1.393(8) .
C9 H9 0.9300 .
C10 C11 1.392(7) .
C10 C14 1.479(7) .
C11 C12 1.377(7) .
C11 H11 0.9300 .
C12 C13 1.401(7) .
C12 C15 1.489(7) .
C13 H13 0.9300 .
C16 H16 0.9300 .
C17 H17A 0.9600 .
C17 H17B 0.9600 .
C17 H17C 0.9600 .
C18 H18A 0.9600 .
C18 H18B 0.9600 .
C18 H18C 0.9600 .
O11 H11A 0.8500 .
O11 H11B 0.8499(11) .

loop_
_geom_torsion_atom_site_label_1
_geom_torsion_atom_site_label_2
_geom_torsion_atom_site_label_3
_geom_torsion_atom_site_label_4
_geom_torsion
_geom_torsion_site_symmetry_1
O3 Eu1 O1 C14 -177.9(3) 3_565
O5 Eu1 O1 C14 61.8(4) 3_665
O7 Eu1 O1 C14 -33.6(3) .
O9 Eu1 O1 C14 106.0(3) .
O8 Eu1 O1 C14 -129.4(3) .
O10 Eu1 O1 C14 -95.2(3) .
O2 Eu1 O1 C14 6.0(3) .
O3 Eu1 O2 C14 -11.3(4) 3_565
O5 Eu1 O2 C14 -151.2(3) 3_665
O7 Eu1 O2 C14 136.1(4) .
O9 Eu1 O2 C14 -77.6(3) .
O8 Eu1 O2 C14 124.3(4) .
O10 Eu1 O2 C14 60.2(3) .
O1 Eu1 O2 C14 -6.1(3) .
O3 Eu1 O7 C16 -70.2(7) 3_565
O5 Eu1 O7 C16 49.5(7) 3_665
O9 Eu1 O7 C16 90.2(7) .
O8 Eu1 O7 C16 -34.3(7) .
O10 Eu1 O7 C16 -117.4(7) .
O2 Eu1 O7 C16 152.6(7) .
O1 Eu1 O7 C16 -175.2(6) .
C6 C1 C2 C3 1.1(8) .
C8 C1 C2 C3 -178.8(5) .
C1 C2 C3 C4 -1.7(9) .
C1 C2 C3 C7 178.2(5) .
C2 C3 C4 C5 1.4(9) .
C7 C3 C4 C5 -178.5(6) .
C3 C4 C5 C6 -0.6(10) .
C4 C5 C6 C1 0.0(10) .
C2 C1 C6 C5 -0.2(9) .
C8 C1 C6 C5 179.7(6) .
Eu1 O5 C7 O6 -16.1(10) 3_665
Eu1 O5 C7 C3 163.8(4) 3_665
C4 C3 C7 O6 7.3(9) .
C2 C3 C7 O6 -172.6(5) .
C4 C3 C7 O5 -172.6(6) .
C2 C3 C7 O5 7.5(8) .
C2 C1 C8 C9 -37.4(8) .
C6 C1 C8 C9 142.7(6) .
C2 C1 C8 C13 142.4(6) .
C6 C1 C8 C13 -37.5(8) .
C13 C8 C9 C10 -0.8(8) .
C1 C8 C9 C10 179.0(5) .
C8 C9 C10 C11 1.3(9) .
C8 C9 C10 C14 179.5(5) .
C9 C10 C11 C12 -0.1(8) .
C14 C10 C11 C12 -178.3(5) .
C10 C11 C12 C13 -1.5(8) .
C10 C11 C12 C15 178.4(5) .
C9 C8 C13 C12 -0.8(8) .
C1 C8 C13 C12 179.4(5) .
C11 C12 C13 C8 1.9(8) .
C15 C12 C13 C8 -178.0(5) .
Eu1 O2 C14 O1 11.1(5) .
Eu1 O2 C14 C10 -166.0(4) .
Eu1 O1 C14 O2 -11.0(5) .
Eu1 O1 C14 C10 166.1(4) .
C11 C10 C14 O2 176.4(5) .
C9 C10 C14 O2 -1.8(8) .
C11 C10 C14 O1 -0.7(8) .
C9 C10 C14 O1 -178.9(5) .
Eu1 O3 C15 O4 -4(2) 3_565
Eu1 O3 C15 C12 178.3(13) 3_565
C11 C12 C15 O4 -175.1(6) .
C13 C12 C15 O4 4.8(8) .
C11 C12 C15 O3 2.3(8) .
C13 C12 C15 O3 -177.8(5) .
Eu1 O7 C16 N1 167.1(5) .
C18 N1 C16 O7 2.2(12) .
C17 N1 C16 O7 -175.8(8) .
